data_7020773
loop_
_publ_author_name
'Fleming, Conor G. E.'
'Slawin, Alexandra M. Z.'
'Athukorala Arachchige, Kasun S.'
'Randall, Rebecca'
'B\"uhl, Michael'
'Kilian, Petr'

_publ_section_title
;
 Synthetic and computational study of geminally bis(supermesityl)
 substituted phosphorus compounds.
;
_journal_issue 5
_journal_name_full 'Dalton transactions (Cambridge, England : 2003)'
_journal_page_first 1437
_journal_page_last 1450
_journal_paper_doi 10.1039/c2dt31971c
_journal_volume 42
_journal_year 2013
_chemical_formula_moiety 'C32 H51 P'
_chemical_formula_sum 'C32 H51 P'
_chemical_formula_weight 466.73
_space_group_IT_number 14
_symmetry_cell_setting monoclinic
_symmetry_Int_Tables_number 14
_symmetry_space_group_name_Hall '-P 2ybc'
_symmetry_space_group_name_H-M 'P 1 21/c 1'
_atom_sites_solution_hydrogens geom
_atom_sites_solution_primary direct
_atom_sites_solution_secondary difmap
_cell_angle_alpha 90.0000
_cell_angle_beta 92.519(10)
_cell_angle_gamma 90.0000
_cell_formula_units_Z 4
_cell_length_a 17.188(6)
_cell_length_b 10.133(4)
_cell_length_c 17.471(5)
_cell_measurement_reflns_used 8826
_cell_measurement_temperature 93
_cell_measurement_theta_max 25.35
_cell_measurement_theta_min 2.33
_cell_volume 3039.9(18)
_computing_cell_refinement 'CrystalClear-SM Expert 2.0 rc13'
_computing_data_collection 'CrystalClear-SM Expert 2.0 rc13 (Rigaku, 2009)'
_computing_data_reduction 'CrystalClear-SM Expert 2.0 rc13'
_computing_molecular_graphics 'CrystalStructure 4.0'
_computing_publication_material 'CrystalStructure 4.0 (Rigaku, 2010)'
_computing_structure_refinement 'SHELXL97 (Sheldrick, 2008)'
_computing_structure_solution 'SIR2004 (Burla, et al., 2005)'
_diffrn_ambient_temperature 93
_diffrn_detector_area_resol_mean 14.629
_diffrn_measured_fraction_theta_full 0.989
_diffrn_measured_fraction_theta_max 0.989
_diffrn_measurement_device_type 'Rigaku Mercury70'
_diffrn_measurement_method \w
_diffrn_radiation_type 'Mo K\a'
_diffrn_radiation_wavelength 0.71075
_diffrn_reflns_av_R_equivalents 0.0480
_diffrn_reflns_limit_h_max 20
_diffrn_reflns_limit_h_min -20
_diffrn_reflns_limit_k_max 12
_diffrn_reflns_limit_k_min -8
_diffrn_reflns_limit_l_max 20
_diffrn_reflns_limit_l_min -20
_diffrn_reflns_number 18474
_diffrn_reflns_theta_full 25.33
_diffrn_reflns_theta_max 25.33
_diffrn_standards_number 0
_exptl_absorpt_coefficient_mu 0.106
_exptl_absorpt_correction_T_max 0.979
_exptl_absorpt_correction_T_min 0.752
_exptl_absorpt_correction_type multi-scan
_exptl_absorpt_process_details 'REQAB (Rigaku, 1998)'
_exptl_crystal_colour colorless
_exptl_crystal_density_diffrn 1.020
_exptl_crystal_density_method 'not measured'
_exptl_crystal_description prism
_exptl_crystal_F_000 1032.00
_exptl_crystal_size_max 0.200
_exptl_crystal_size_mid 0.200
_exptl_crystal_size_min 0.200
_refine_diff_density_max 0.520
_refine_diff_density_min -0.290
_refine_ls_extinction_method none
_refine_ls_goodness_of_fit_ref 1.002
_refine_ls_hydrogen_treatment mixed
_refine_ls_number_parameters 302
_refine_ls_number_reflns 5488
_refine_ls_number_restraints 1
_refine_ls_R_factor_gt 0.0562
_refine_ls_shift/su_max 0.080
_refine_ls_structure_factor_coef Fsqd
_refine_ls_weighting_details 'w = 1/[\s^2^(Fo^2^)+(0.0901P)^2^+0.6391P] where P=(Fo^2^+2Fc^2^)/3'
_refine_ls_weighting_scheme calc
_refine_ls_wR_factor_ref 0.1730
_reflns_number_gt 4124
_reflns_number_total 5488
_reflns_threshold_expression F^2^>2.0\s(F^2^)
_cod_data_source_file c2dt31971c.txt
_cod_data_source_block 3
_cod_original_cell_volume 3039.7(17)
_cod_database_code 7020773

loop_
_symmetry_equiv_pos_site_id
_symmetry_equiv_pos_as_xyz
1 +X,+Y,+Z
2 -X,1/2+Y,1/2-Z
3 -X,-Y,-Z
4 +X,1/2-Y,1/2+Z

loop_
_atom_site_label
_atom_site_type_symbol
_atom_site_fract_x
_atom_site_fract_y
_atom_site_fract_z
_atom_site_U_iso_or_equiv
_atom_site_adp_type
_atom_site_occupancy
_atom_site_symmetry_multiplicity
_atom_site_calc_flag
_atom_site_refinement_flags
P1 P 0.24718(3) 0.24923(6) 0.32708(3) 0.0298(2) Uani 1.0 4 d .
C1 C 0.30161(12) 0.3439(2) 0.40271(11) 0.0255(5) Uani 1.0 4 d .
C2 C 0.33774(13) 0.2763(2) 0.46632(12) 0.0279(5) Uani 1.0 4 d .
C3 C 0.36553(12) 0.3512(2) 0.52872(11) 0.0264(5) Uani 1.0 4 d .
C4 C 0.36285(12) 0.4879(2) 0.53055(11) 0.0236(5) Uani 1.0 4 d .
C5 C 0.33477(12) 0.5516(2) 0.46519(11) 0.0240(5) Uani 1.0 4 d .
C6 C 0.30497(12) 0.4844(2) 0.40062(11) 0.0246(5) Uani 1.0 4 d .
C7 C 0.35196(15) 0.1250(3) 0.46989(14) 0.0402(6) Uani 1.0 4 d .
C8 C 0.39967(16) 0.0796(3) 0.40252(17) 0.0494(7) Uani 1.0 4 d .
C9 C 0.27459(18) 0.0468(3) 0.47381(19) 0.0577(8) Uani 1.0 4 d .
C10 C 0.40069(19) 0.0855(3) 0.54163(17) 0.0584(8) Uani 1.0 4 d .
C11 C 0.39232(13) 0.5618(3) 0.60276(11) 0.0290(5) Uani 1.0 4 d .
C12 C 0.47674(17) 0.5254(3) 0.62278(15) 0.0530(8) Uani 1.0 4 d .
C13 C 0.3402(2) 0.5271(4) 0.66788(15) 0.0649(9) Uani 1.0 4 d .
C14 C 0.38947(19) 0.7126(3) 0.59168(16) 0.0542(8) Uani 1.0 4 d .
C15 C 0.28020(14) 0.5717(3) 0.32987(12) 0.0331(6) Uani 1.0 4 d .
C16 C 0.32739(15) 0.5313(3) 0.25965(12) 0.0419(7) Uani 1.0 4 d .
C17 C 0.29843(17) 0.7180(3) 0.34302(14) 0.0467(7) Uani 1.0 4 d .
C18 C 0.19166(15) 0.5662(3) 0.31158(13) 0.0458(7) Uani 1.0 4 d .
C19 C 0.14606(13) 0.2400(2) 0.36183(12) 0.0257(5) Uani 1.0 4 d .
C20 C 0.08387(12) 0.1759(2) 0.32141(10) 0.0229(5) Uani 1.0 4 d .
C21 C 0.01103(12) 0.1743(2) 0.35486(11) 0.0241(5) Uani 1.0 4 d .
C22 C -0.00348(12) 0.22967(19) 0.42552(11) 0.0226(5) Uani 1.0 4 d .
C23 C 0.05852(13) 0.2908(2) 0.46406(11) 0.0275(5) Uani 1.0 4 d .
C24 C 0.13091(13) 0.2964(3) 0.43284(12) 0.0300(6) Uani 1.0 4 d .
C25 C 0.09190(12) 0.1028(3) 0.24411(11) 0.0275(5) Uani 1.0 4 d .
C26 C 0.12607(15) 0.1926(3) 0.18349(11) 0.0407(7) Uani 1.0 4 d .
C27 C 0.01294(14) 0.0547(3) 0.21019(13) 0.0391(7) Uani 1.0 4 d .
C28 C 0.14341(15) -0.0198(3) 0.25742(12) 0.0361(6) Uani 1.0 4 d .
C29 C -0.08409(12) 0.2235(2) 0.46107(11) 0.0239(5) Uani 1.0 4 d .
C30 C -0.11115(13) 0.3628(2) 0.48042(12) 0.0305(6) Uani 1.0 4 d .
C31 C -0.14621(13) 0.1602(3) 0.40753(12) 0.0335(6) Uani 1.0 4 d .
C32 C -0.07774(14) 0.1413(3) 0.53534(12) 0.0335(6) Uani 1.0 4 d .
H3 H 0.3874 0.3061 0.5722 0.0316 Uiso 1.0 4 calc R
H5 H 0.3358 0.6453 0.4641 0.0288 Uiso 1.0 4 calc R
H8A H 0.4502 0.1244 0.4048 0.0593 Uiso 1.0 4 calc R
H8B H 0.3715 0.1015 0.3542 0.0593 Uiso 1.0 4 calc R
H8C H 0.4077 -0.0160 0.4055 0.0593 Uiso 1.0 4 calc R
H9A H 0.2412 0.0666 0.4284 0.0693 Uiso 1.0 4 calc R
H9B H 0.2479 0.0725 0.5200 0.0693 Uiso 1.0 4 calc R
H9C H 0.2858 -0.0480 0.4756 0.0693 Uiso 1.0 4 calc R
H10A H 0.3721 0.1071 0.5873 0.0701 Uiso 1.0 4 calc R
H10B H 0.4501 0.1338 0.5430 0.0701 Uiso 1.0 4 calc R
H10C H 0.4110 -0.0096 0.5405 0.0701 Uiso 1.0 4 calc R
H12A H 0.4806 0.4303 0.6321 0.0636 Uiso 1.0 4 calc R
H12B H 0.4948 0.5733 0.6690 0.0636 Uiso 1.0 4 calc R
H12C H 0.5091 0.5494 0.5802 0.0636 Uiso 1.0 4 calc R
H13A H 0.3578 0.5749 0.7142 0.0779 Uiso 1.0 4 calc R
H13B H 0.3428 0.4319 0.6776 0.0779 Uiso 1.0 4 calc R
H13C H 0.2863 0.5521 0.6538 0.0779 Uiso 1.0 4 calc R
H14A H 0.4228 0.7376 0.5499 0.0650 Uiso 1.0 4 calc R
H14B H 0.4081 0.7561 0.6391 0.0650 Uiso 1.0 4 calc R
H14C H 0.3358 0.7399 0.5790 0.0650 Uiso 1.0 4 calc R
H16A H 0.3255 0.4352 0.2534 0.0503 Uiso 1.0 4 calc R
H16B H 0.3816 0.5595 0.2679 0.0503 Uiso 1.0 4 calc R
H16C H 0.3048 0.5737 0.2134 0.0503 Uiso 1.0 4 calc R
H17A H 0.3549 0.7299 0.3504 0.0561 Uiso 1.0 4 calc R
H17B H 0.2727 0.7487 0.3887 0.0561 Uiso 1.0 4 calc R
H17C H 0.2794 0.7691 0.2984 0.0561 Uiso 1.0 4 calc R
H18A H 0.1788 0.6196 0.2660 0.0550 Uiso 1.0 4 calc R
H18B H 0.1640 0.6009 0.3552 0.0550 Uiso 1.0 4 calc R
H18C H 0.1758 0.4745 0.3020 0.0550 Uiso 1.0 4 calc R
H21 H -0.0311 0.1325 0.3273 0.0289 Uiso 1.0 4 calc R
H23 H 0.0513 0.3295 0.5128 0.0330 Uiso 1.0 4 calc R
H24 H 0.1720 0.3403 0.4606 0.0359 Uiso 1.0 4 calc R
H26A H 0.0962 0.2749 0.1799 0.0488 Uiso 1.0 4 calc R
H26B H 0.1234 0.1478 0.1337 0.0488 Uiso 1.0 4 calc R
H26C H 0.1805 0.2125 0.1981 0.0488 Uiso 1.0 4 calc R
H27A H 0.0206 0.0089 0.1617 0.0469 Uiso 1.0 4 calc R
H27B H -0.0216 0.1305 0.2010 0.0469 Uiso 1.0 4 calc R
H27C H -0.0106 -0.0060 0.2462 0.0469 Uiso 1.0 4 calc R
H28A H 0.1453 -0.0703 0.2097 0.0433 Uiso 1.0 4 calc R
H28B H 0.1216 -0.0750 0.2973 0.0433 Uiso 1.0 4 calc R
H28C H 0.1962 0.0079 0.2738 0.0433 Uiso 1.0 4 calc R
H30A H -0.1150 0.4160 0.4336 0.0366 Uiso 1.0 4 calc R
H30B H -0.0735 0.4033 0.5171 0.0366 Uiso 1.0 4 calc R
H30C H -0.1623 0.3583 0.5031 0.0366 Uiso 1.0 4 calc R
H31A H -0.1967 0.1636 0.4313 0.0402 Uiso 1.0 4 calc R
H31B H -0.1323 0.0680 0.3981 0.0402 Uiso 1.0 4 calc R
H31C H -0.1494 0.2083 0.3588 0.0402 Uiso 1.0 4 calc R
H32A H -0.0636 0.0503 0.5231 0.0402 Uiso 1.0 4 calc R
H32B H -0.1280 0.1419 0.5598 0.0402 Uiso 1.0 4 calc R
H32C H -0.0377 0.1795 0.5703 0.0402 Uiso 1.0 4 calc R
H1 H 0.233(2) 0.334(3) 0.2723(13) 0.095(11) Uiso 1.0 4 d .

loop_
_atom_site_aniso_label
_atom_site_aniso_U_11
_atom_site_aniso_U_22
_atom_site_aniso_U_33
_atom_site_aniso_U_12
_atom_site_aniso_U_13
_atom_site_aniso_U_23
P1 0.0199(4) 0.0406(4) 0.0290(4) -0.0042(3) 0.0017(3) -0.0097(3)
C1 0.0157(11) 0.0319(13) 0.0289(11) -0.0016(9) 0.0014(9) -0.0046(9)
C2 0.0213(13) 0.0257(12) 0.0370(12) -0.0062(10) 0.0032(10) -0.0002(9)
C3 0.0220(12) 0.0295(12) 0.0275(11) 0.0003(10) 0.0002(9) 0.0067(9)
C4 0.0167(11) 0.0301(12) 0.0244(10) -0.0022(9) 0.0033(9) -0.0022(9)
C5 0.0212(12) 0.0223(11) 0.0287(11) 0.0006(9) 0.0033(10) 0.0009(8)
C6 0.0163(12) 0.0334(13) 0.0243(10) 0.0016(9) 0.0022(9) 0.0024(9)
C7 0.0367(15) 0.0227(13) 0.0609(16) -0.0025(11) 0.0003(13) -0.0002(11)
C8 0.0318(15) 0.0333(15) 0.083(2) 0.0032(12) 0.0037(14) -0.0126(13)
C9 0.0492(19) 0.0280(15) 0.097(3) -0.0071(13) 0.0127(17) 0.0005(14)
C10 0.065(3) 0.0328(16) 0.077(2) 0.0075(14) -0.0024(17) 0.0126(13)
C11 0.0247(13) 0.0357(13) 0.0264(11) -0.0000(10) 0.0002(10) -0.0054(9)
C12 0.0421(17) 0.065(2) 0.0508(15) 0.0082(14) -0.0113(13) -0.0193(14)
C13 0.067(3) 0.088(3) 0.0405(15) -0.0192(18) 0.0146(15) -0.0187(15)
C14 0.059(2) 0.0446(17) 0.0574(17) -0.0001(15) -0.0152(15) -0.0175(13)
C15 0.0285(14) 0.0460(15) 0.0246(11) 0.0035(11) 0.0010(10) 0.0071(10)
C16 0.0294(14) 0.0663(18) 0.0302(12) -0.0026(13) 0.0028(11) 0.0101(12)
C17 0.0575(19) 0.0433(16) 0.0392(14) 0.0071(13) 0.0001(13) 0.0183(11)
C18 0.0310(15) 0.076(2) 0.0302(13) 0.0081(13) -0.0007(11) 0.0123(12)
C19 0.0199(12) 0.0316(13) 0.0254(11) -0.0010(10) 0.0001(9) -0.0028(9)
C20 0.0213(12) 0.0245(12) 0.0228(10) 0.0013(9) -0.0014(9) -0.0006(8)
C21 0.0211(12) 0.0258(12) 0.0249(10) 0.0017(9) -0.0036(9) 0.0008(9)
C22 0.0233(12) 0.0213(11) 0.0231(10) 0.0004(9) -0.0001(9) 0.0027(8)
C23 0.0275(13) 0.0297(12) 0.0252(11) -0.0027(10) 0.0021(10) -0.0075(9)
C24 0.0256(13) 0.0351(13) 0.0289(11) -0.0053(10) -0.0027(10) -0.0096(10)
C25 0.0214(12) 0.0382(13) 0.0229(10) -0.0017(10) 0.0000(9) -0.0081(9)
C26 0.0412(16) 0.0583(17) 0.0223(11) -0.0107(13) -0.0023(11) -0.0015(11)
C27 0.0293(14) 0.0567(17) 0.0312(12) -0.0053(12) 0.0010(11) -0.0191(11)
C28 0.0353(15) 0.0394(14) 0.0337(12) 0.0017(11) 0.0019(11) -0.0154(10)
C29 0.0210(12) 0.0263(12) 0.0246(11) 0.0011(9) 0.0023(9) 0.0023(9)
C30 0.0291(13) 0.0312(13) 0.0317(11) 0.0036(10) 0.0075(10) 0.0014(9)
C31 0.0239(13) 0.0440(15) 0.0329(12) -0.0059(11) 0.0057(10) -0.0024(10)
C32 0.0320(14) 0.0372(14) 0.0315(12) 0.0021(11) 0.0045(11) 0.0080(10)

loop_
_atom_type_symbol
_atom_type_description
_atom_type_scat_dispersion_real
_atom_type_scat_dispersion_imag
_atom_type_scat_source
C C 0.0033 0.0016
;
International Tables for Crystallography
(1992, Vol. C, Tables 4.2.6.8 and 6.1.1.4)
;
H H 0.0000 0.0000
;
International Tables for Crystallography
(1992, Vol. C, Table 6.1.1.4)
;
P P 0.1023 0.0942
;
International Tables for Crystallography
(1992, Vol. C, Tables 4.2.6.8 and 6.1.1.4)
;

loop_
_geom_angle_atom_site_label_1
_geom_angle_atom_site_label_2
_geom_angle_atom_site_label_3
_geom_angle
_geom_angle_publ_flag
C1 P1 C19 104.00(10) yes
P1 C1 C2 119.74(16) yes
P1 C1 C6 121.25(15) yes
C2 C1 C6 118.94(18) yes
C1 C2 C3 118.0(2) yes
C1 C2 C7 124.66(19) yes
C3 C2 C7 117.23(19) yes
C2 C3 C4 123.43(19) yes
C3 C4 C5 117.32(19) yes
C3 C4 C11 119.78(18) yes
C5 C4 C11 122.89(19) yes
C4 C5 C6 122.9(2) yes
C1 C6 C5 118.72(18) yes
C1 C6 C15 125.13(18) yes
C5 C6 C15 116.12(19) yes
C2 C7 C8 110.7(2) yes
C2 C7 C9 111.8(2) yes
C2 C7 C10 111.7(2) yes
C8 C7 C9 111.7(3) yes
C8 C7 C10 105.0(3) yes
C9 C7 C10 105.7(3) yes
C4 C11 C12 110.36(19) yes
C4 C11 C13 108.6(2) yes
C4 C11 C14 111.92(18) yes
C12 C11 C13 111.1(2) yes
C12 C11 C14 107.1(3) yes
C13 C11 C14 107.9(3) yes
C6 C15 C16 109.96(19) yes
C6 C15 C17 112.49(18) yes
C6 C15 C18 112.04(19) yes
C16 C15 C17 105.2(2) yes
C16 C15 C18 111.79(19) yes
C17 C15 C18 105.0(3) yes
P1 C19 C20 123.69(16) yes
P1 C19 C24 118.63(17) yes
C20 C19 C24 117.7(2) yes
C19 C20 C21 117.77(18) yes
C19 C20 C25 124.06(19) yes
C21 C20 C25 118.12(18) yes
C20 C21 C22 124.28(19) yes
C21 C22 C23 116.72(19) yes
C21 C22 C29 122.72(18) yes
C23 C22 C29 120.56(18) yes
C22 C23 C24 120.98(19) yes
C19 C24 C23 122.6(2) yes
C20 C25 C26 111.67(18) yes
C20 C25 C27 112.11(18) yes
C20 C25 C28 109.07(16) yes
C26 C25 C27 106.30(17) yes
C26 C25 C28 110.40(19) yes
C27 C25 C28 107.19(19) yes
C22 C29 C30 109.80(17) yes
C22 C29 C31 112.68(17) yes
C22 C29 C32 109.19(17) yes
C30 C29 C31 108.16(18) yes
C30 C29 C32 108.89(17) yes
C31 C29 C32 108.04(18) yes
C1 P1 H1 104.8(12) no
C19 P1 H1 97.2(15) no
C2 C3 H3 118.283 no
C4 C3 H3 118.292 no
C4 C5 H5 118.563 no
C6 C5 H5 118.543 no
C7 C8 H8A 109.475 no
C7 C8 H8B 109.460 no
C7 C8 H8C 109.477 no
H8A C8 H8B 109.470 no
H8A C8 H8C 109.479 no
H8B C8 H8C 109.465 no
C7 C9 H9A 109.468 no
C7 C9 H9B 109.465 no
C7 C9 H9C 109.468 no
H9A C9 H9B 109.473 no
H9A C9 H9C 109.472 no
H9B C9 H9C 109.481 no
C7 C10 H10A 109.473 no
C7 C10 H10B 109.462 no
C7 C10 H10C 109.468 no
H10A C10 H10B 109.469 no
H10A C10 H10C 109.479 no
H10B C10 H10C 109.477 no
C11 C12 H12A 109.476 no
C11 C12 H12B 109.472 no
C11 C12 H12C 109.467 no
H12A C12 H12B 109.475 no
H12A C12 H12C 109.468 no
H12B C12 H12C 109.469 no
C11 C13 H13A 109.469 no
C11 C13 H13B 109.466 no
C11 C13 H13C 109.471 no
H13A C13 H13B 109.468 no
H13A C13 H13C 109.477 no
H13B C13 H13C 109.477 no
C11 C14 H14A 109.476 no
C11 C14 H14B 109.463 no
C11 C14 H14C 109.477 no
H14A C14 H14B 109.462 no
H14A C14 H14C 109.478 no
H14B C14 H14C 109.471 no
C15 C16 H16A 109.468 no
C15 C16 H16B 109.464 no
C15 C16 H16C 109.461 no
H16A C16 H16B 109.474 no
H16A C16 H16C 109.478 no
H16B C16 H16C 109.482 no
C15 C17 H17A 109.474 no
C15 C17 H17B 109.473 no
C15 C17 H17C 109.470 no
H17A C17 H17B 109.468 no
H17A C17 H17C 109.471 no
H17B C17 H17C 109.471 no
C15 C18 H18A 109.476 no
C15 C18 H18B 109.475 no
C15 C18 H18C 109.477 no
H18A C18 H18B 109.468 no
H18A C18 H18C 109.468 no
H18B C18 H18C 109.462 no
C20 C21 H21 117.866 no
C22 C21 H21 117.857 no
C22 C23 H23 119.512 no
C24 C23 H23 119.504 no
C19 C24 H24 118.711 no
C23 C24 H24 118.709 no
C25 C26 H26A 109.473 no
C25 C26 H26B 109.475 no
C25 C26 H26C 109.471 no
H26A C26 H26B 109.463 no
H26A C26 H26C 109.470 no
H26B C26 H26C 109.476 no
C25 C27 H27A 109.477 no
C25 C27 H27B 109.471 no
C25 C27 H27C 109.478 no
H27A C27 H27B 109.462 no
H27A C27 H27C 109.474 no
H27B C27 H27C 109.464 no
C25 C28 H28A 109.469 no
C25 C28 H28B 109.472 no
C25 C28 H28C 109.468 no
H28A C28 H28B 109.474 no
H28A C28 H28C 109.473 no
H28B C28 H28C 109.470 no
C29 C30 H30A 109.467 no
C29 C30 H30B 109.474 no
C29 C30 H30C 109.472 no
H30A C30 H30B 109.479 no
H30A C30 H30C 109.461 no
H30B C30 H30C 109.473 no
C29 C31 H31A 109.476 no
C29 C31 H31B 109.470 no
C29 C31 H31C 109.468 no
H31A C31 H31B 109.472 no
H31A C31 H31C 109.482 no
H31B C31 H31C 109.459 no
C29 C32 H32A 109.470 no
C29 C32 H32B 109.463 no
C29 C32 H32C 109.474 no
H32A C32 H32B 109.472 no
H32A C32 H32C 109.469 no
H32B C32 H32C 109.479 no

loop_
_geom_bond_atom_site_label_1
_geom_bond_atom_site_label_2
_geom_bond_distance
_geom_bond_publ_flag
P1 C1 1.853(2) yes
P1 C19 1.868(3) yes
C1 C2 1.425(3) yes
C1 C6 1.424(3) yes
C2 C3 1.395(3) yes
C2 C7 1.554(4) yes
C3 C4 1.386(3) yes
C4 C5 1.380(3) yes
C4 C11 1.534(3) yes
C5 C6 1.396(3) yes
C6 C15 1.564(3) yes
C7 C8 1.534(4) yes
C7 C9 1.552(4) yes
C7 C10 1.530(4) yes
C11 C12 1.523(4) yes
C11 C13 1.520(4) yes
C11 C14 1.541(4) yes
C15 C16 1.555(4) yes
C15 C17 1.531(4) yes
C15 C18 1.542(4) yes
C19 C20 1.413(3) yes
C19 C24 1.401(3) yes
C20 C21 1.405(3) yes
C20 C25 1.552(3) yes
C21 C22 1.389(3) yes
C22 C23 1.382(3) yes
C22 C29 1.544(3) yes
C23 C24 1.381(4) yes
C25 C26 1.533(4) yes
C25 C27 1.536(4) yes
C25 C28 1.537(4) yes
C29 C30 1.528(3) yes
C29 C31 1.529(3) yes
C29 C32 1.542(3) yes
P1 H1 1.30(3) no
C3 H3 0.950 no
C5 H5 0.950 no
C8 H8A 0.980 no
C8 H8B 0.980 no
C8 H8C 0.980 no
C9 H9A 0.980 no
C9 H9B 0.980 no
C9 H9C 0.980 no
C10 H10A 0.980 no
C10 H10B 0.980 no
C10 H10C 0.980 no
C12 H12A 0.980 no
C12 H12B 0.980 no
C12 H12C 0.980 no
C13 H13A 0.980 no
C13 H13B 0.980 no
C13 H13C 0.980 no
C14 H14A 0.980 no
C14 H14B 0.980 no
C14 H14C 0.980 no
C16 H16A 0.980 no
C16 H16B 0.980 no
C16 H16C 0.980 no
C17 H17A 0.980 no
C17 H17B 0.980 no
C17 H17C 0.980 no
C18 H18A 0.980 no
C18 H18B 0.980 no
C18 H18C 0.980 no
C21 H21 0.950 no
C23 H23 0.950 no
C24 H24 0.950 no
C26 H26A 0.980 no
C26 H26B 0.980 no
C26 H26C 0.980 no
C27 H27A 0.980 no
C27 H27B 0.980 no
C27 H27C 0.980 no
C28 H28A 0.980 no
C28 H28B 0.980 no
C28 H28C 0.980 no
C30 H30A 0.980 no
C30 H30B 0.980 no
C30 H30C 0.980 no
C31 H31A 0.980 no
C31 H31B 0.980 no
C31 H31C 0.980 no
C32 H32A 0.980 no
C32 H32B 0.980 no
C32 H32C 0.980 no

loop_
_geom_contact_atom_site_label_1
_geom_contact_atom_site_label_2
_geom_contact_distance
_geom_contact_publ_flag
_geom_contact_site_symmetry_2
P1 C7 3.265(3) no .
P1 C8 3.355(3) no .
P1 C9 3.301(4) no .
P1 C15 3.316(3) no .
P1 C16 3.406(3) no .
P1 C18 3.358(4) no .
P1 C25 3.330(3) no .
P1 C26 3.240(3) no .
P1 C28 3.450(3) no .
C1 C4 2.831(3) no .
C1 C8 3.165(4) no .
C1 C9 3.298(4) no .
C1 C16 3.185(4) no .
C1 C18 3.303(4) no .
C1 C24 3.042(4) no .
C2 C5 2.790(4) no .
C2 C24 3.583(4) no .
C3 C6 2.776(3) no .
C3 C8 3.590(4) no .
C3 C9 3.570(4) no .
C3 C10 2.766(4) no .
C3 C12 3.033(4) no .
C3 C13 3.061(4) no .
C5 C13 3.547(4) no .
C5 C14 2.872(4) no .
C5 C16 3.594(3) no .
C5 C17 2.770(4) no .
C5 C18 3.563(4) no .
C9 C19 3.487(4) no .
C9 C24 3.585(4) no .
C18 C19 3.517(4) no .
C19 C22 2.847(4) no .
C19 C26 3.156(3) no .
C19 C28 3.201(4) no .
C20 C23 2.802(3) no .
C21 C24 2.718(3) no .
C21 C27 2.804(4) no .
C21 C28 3.504(4) no .
C21 C31 2.897(4) no .
C21 C32 3.578(3) no .
C23 C30 3.032(4) no .
C23 C32 3.096(4) no .
C18 C27 3.522(4) no 2_555
C27 C18 3.522(4) no 2_545
P1 H8B 2.6350 no .
P1 H9A 2.5659 no .
P1 H16A 2.6778 no .
P1 H18C 2.6193 no .
P1 H24 2.8684 no .
P1 H26A 3.5818 no .
P1 H26C 2.5109 no .
P1 H28C 2.7467 no .
C1 H3 3.2725 no .
C1 H5 3.2806 no .
C1 H8A 3.3865 no .
C1 H8B 2.8787 no .
C1 H9A 3.0366 no .
C1 H9B 3.5744 no .
C1 H16A 2.8147 no .
C1 H16B 3.5346 no .
C1 H18B 3.5901 no .
C1 H18C 3.0310 no .
C1 H24 2.4866 no .
C2 H8A 2.7287 no .
C2 H8B 2.7224 no .
C2 H8C 3.3849 no .
C2 H9A 2.7594 no .
C2 H9B 2.7659 no .
C2 H9C 3.4102 no .
C2 H10A 2.7652 no .
C2 H10B 2.7178 no .
C2 H10C 3.3927 no .
C2 H24 2.9185 no .
C3 H5 3.2198 no .
C3 H8A 3.5163 no .
C3 H9B 3.4717 no .
C3 H10A 2.6769 no .
C3 H10B 2.6455 no .
C3 H12A 2.7393 no .
C3 H12C 3.2774 no .
C3 H13B 2.7709 no .
C3 H13C 3.3219 no .
C3 H24 3.4844 no .
C4 H12A 2.6964 no .
C4 H12B 3.3552 no .
C4 H12C 2.6965 no .
C4 H13A 3.3329 no .
C4 H13B 2.6681 no .
C4 H13C 2.6529 no .
C4 H14A 2.7467 no .
C4 H14B 3.3854 no .
C4 H14C 2.7369 no .
C5 H3 3.2174 no .
C5 H12C 3.5339 no .
C5 H13C 3.4338 no .
C5 H14A 2.7986 no .
C5 H14C 2.7556 no .
C5 H16B 3.5750 no .
C5 H17A 2.7328 no .
C5 H17B 2.6056 no .
C5 H18B 3.4729 no .
C5 H24 3.5204 no .
C6 H16A 2.6586 no .
C6 H16B 2.8216 no .
C6 H16C 3.3934 no .
C6 H17A 2.7858 no .
C6 H17B 2.7417 no .
C6 H17C 3.4114 no .
C6 H18A 3.4151 no .
C6 H18B 2.7793 no .
C6 H18C 2.7514 no .
C6 H24 2.9430 no .
C6 H1 2.94(3) no .
C7 H3 2.6158 no .
C8 H9A 2.7844 no .
C8 H9B 3.3893 no .
C8 H9C 2.7107 no .
C8 H10A 3.2954 no .
C8 H10B 2.6252 no .
C8 H10C 2.5738 no .
C9 H8A 3.3923 no .
C9 H8B 2.7853 no .
C9 H8C 2.7021 no .
C9 H10A 2.6125 no .
C9 H10B 3.3200 no .
C9 H10C 2.6345 no .
C9 H24 3.4594 no .
C10 H3 2.3119 no .
C10 H8A 2.6030 no .
C10 H8B 3.2952 no .
C10 H8C 2.5983 no .
C10 H9A 3.3158 no .
C10 H9B 2.6395 no .
C10 H9C 2.6189 no .
C11 H3 2.6453 no .
C11 H5 2.7061 no .
C12 H3 2.8206 no .
C12 H13A 2.6967 no .
C12 H13B 2.7043 no .
C12 H13C 3.3512 no .
C12 H14A 2.6451 no .
C12 H14B 2.6393 no .
C12 H14C 3.3191 no .
C13 H3 2.9302 no .
C13 H12A 2.7047 no .
C13 H12B 2.6977 no .
C13 H12C 3.3508 no .
C13 H14A 3.3267 no .
C13 H14B 2.6559 no .
C13 H14C 2.6564 no .
C14 H5 2.4707 no .
C14 H12A 3.3224 no .
C14 H12B 2.6221 no .
C14 H12C 2.6535 no .
C14 H13A 2.6322 no .
C14 H13B 3.3302 no .
C14 H13C 2.6702 no .
C15 H5 2.6021 no .
C15 H1 2.72(3) no .
C16 H17A 2.5921 no .
C16 H17B 3.3180 no .
C16 H17C 2.6449 no .
C16 H18A 2.7128 no .
C16 H18B 3.4024 no .
C16 H18C 2.7984 no .
C16 H1 2.59(3) no .
C17 H5 2.3044 no .
C17 H16A 3.3081 no .
C17 H16B 2.5522 no .
C17 H16C 2.7016 no .
C17 H18A 2.6054 no .
C17 H18B 2.6136 no .
C17 H18C 3.3026 no .
C18 H16A 2.8791 no .
C18 H16B 3.3867 no .
C18 H16C 2.6497 no .
C18 H17A 3.3031 no .
C18 H17B 2.6483 no .
C18 H17C 2.5660 no .
C18 H24 3.4943 no .
C18 H1 2.56(3) no .
C19 H9A 2.6350 no .
C19 H18C 2.6554 no .
C19 H21 3.2640 no .
C19 H23 3.2875 no .
C19 H26A 3.2745 no .
C19 H26C 2.9601 no .
C19 H28B 3.4051 no .
C19 H28C 2.9591 no .
C20 H9A 3.4033 no .
C20 H18C 3.4378 no .
C20 H24 3.2654 no .
C20 H26A 2.6847 no .
C20 H26B 3.3896 no .
C20 H26C 2.8026 no .
C20 H27A 3.4008 no .
C20 H27B 2.7548 no .
C20 H27C 2.7514 no .
C20 H28A 3.3653 no .
C20 H28B 2.6620 no .
C20 H28C 2.7311 no .
C20 H1 3.17(3) no .
C21 H23 3.2240 no .
C21 H26A 3.5938 no .
C21 H27B 2.7577 no .
C21 H27C 2.6486 no .
C21 H28B 3.3427 no .
C21 H30A 3.5840 no .
C21 H31B 2.8210 no .
C21 H31C 2.7833 no .
C21 H32A 3.4913 no .
C22 H24 3.2512 no .
C22 H30A 2.6986 no .
C22 H30B 2.6968 no .
C22 H30C 3.3624 no .
C22 H31A 3.3944 no .
C22 H31B 2.7783 no .
C22 H31C 2.7276 no .
C22 H32A 2.7258 no .
C22 H32B 3.3640 no .
C22 H32C 2.6711 no .
C23 H21 3.2130 no .
C23 H30A 3.2635 no .
C23 H30B 2.7374 no .
C23 H32A 3.4052 no .
C23 H32C 2.7789 no .
C24 H9A 3.0056 no .
C24 H9B 3.3525 no .
C24 H18B 3.4284 no .
C24 H18C 3.0391 no .
C24 H1 3.40(3) no .
C25 H21 2.6347 no .
C25 H1 3.39(3) no .
C26 H27A 2.6142 no .
C26 H27B 2.6460 no .
C26 H27C 3.3156 no .
C26 H28A 2.7201 no .
C26 H28B 3.3646 no .
C26 H28C 2.6978 no .
C26 H1 2.75(3) no .
C27 H21 2.3494 no .
C27 H26A 2.7148 no .
C27 H26B 2.5497 no .
C27 H26C 3.3094 no .
C27 H28A 2.6033 no .
C27 H28B 2.6981 no .
C27 H28C 3.3276 no .
C28 H9A 3.4737 no .
C28 H26A 3.3628 no .
C28 H26B 2.7578 no .
C28 H26C 2.6608 no .
C28 H27A 2.6505 no .
C28 H27B 3.3301 no .
C28 H27C 2.6488 no .
C29 H21 2.7066 no .
C29 H23 2.6826 no .
C30 H23 2.8436 no .
C30 H31A 2.6194 no .
C30 H31B 3.3280 no .
C30 H31C 2.6966 no .
C30 H32A 3.3460 no .
C30 H32B 2.6559 no .
C30 H32C 2.7088 no .
C31 H21 2.4904 no .
C31 H30A 2.6815 no .
C31 H30B 3.3291 no .
C31 H30C 2.6328 no .
C31 H32A 2.6607 no .
C31 H32B 2.6721 no .
C31 H32C 3.3378 no .
C32 H23 2.9642 no .
C32 H30A 3.3495 no .
C32 H30B 2.6759 no .
C32 H30C 2.6816 no .
C32 H31A 2.6850 no .
C32 H31B 2.6423 no .
C32 H31C 3.3398 no .
H3 H9B 3.4630 no .
H3 H10A 2.0521 no .
H3 H10B 2.1263 no .
H3 H10C 3.2746 no .
H3 H12A 2.2573 no .
H3 H12C 3.2323 no .
H3 H13B 2.3934 no .
H3 H13C 3.3883 no .
H5 H13C 3.5836 no .
H5 H14A 2.2716 no .
H5 H14B 3.4382 no .
H5 H14C 2.2247 no .
H5 H17A 2.2017 no .
H5 H17B 1.9703 no .
H5 H17C 3.2629 no .
H5 H18B 3.4702 no .
H8A H9C 3.5880 no .
H8A H10A 3.5184 no .
H8A H10B 2.4169 no .
H8A H10C 2.8390 no .
H8B H9A 2.6613 no .
H8B H9C 3.0391 no .
H8B H10B 3.5250 no .
H8B H10C 3.4827 no .
H8B H28C 3.4034 no .
H8B H1 3.6000 no .
H8C H9A 3.0254 no .
H8C H9B 3.5810 no .
H8C H9C 2.4928 no .
H8C H10A 3.4910 no .
H8C H10B 2.9071 no .
H8C H10C 2.3570 no .
H9A H10A 3.5214 no .
H9A H10C 3.5288 no .
H9A H24 3.0790 no .
H9A H28B 3.3334 no .
H9A H28C 2.8391 no .
H9B H10A 2.4176 no .
H9B H10B 3.5362 no .
H9B H10C 2.9305 no .
H9B H24 3.1652 no .
H9C H10A 2.8683 no .
H9C H10B 3.5304 no .
H9C H10C 2.4191 no .
H10B H12A 3.4133 no .
H12A H13A 2.9888 no .
H12A H13B 2.5326 no .
H12A H13C 3.5959 no .
H12A H14A 3.5526 no .
H12A H14B 3.5335 no .
H12B H13A 2.5169 no .
H12B H13B 2.9896 no .
H12B H13C 3.5870 no .
H12B H14A 2.8987 no .
H12B H14B 2.4197 no .
H12B H14C 3.5233 no .
H12C H13A 3.5860 no .
H12C H13B 3.5950 no .
H12C H14A 2.4595 no .
H12C H14B 2.9362 no .
H12C H14C 3.5500 no .
H13A H14A 3.5336 no .
H13A H14B 2.4378 no .
H13A H14C 2.9054 no .
H13B H14B 3.5459 no .
H13B H14C 3.5642 no .
H13C H14A 3.5628 no .
H13C H14B 2.9607 no .
H13C H14C 2.4792 no .
H14C H17B 3.4522 no .
H16A H17A 3.4592 no .
H16A H17C 3.5702 no .
H16A H18A 3.1530 no .
H16A H18C 2.7721 no .
H16A H26C 3.4670 no .
H16A H1 1.9314 no .
H16B H17A 2.3082 no .
H16B H17B 3.4620 no .
H16B H17C 2.8226 no .
H16B H18A 3.5378 no .
H16B H1 3.4305 no .
H16C H17A 2.9646 no .
H16C H17C 2.5243 no .
H16C H18A 2.4337 no .
H16C H18B 3.5477 no .
H16C H18C 2.9353 no .
H16C H1 2.9309 no .
H17A H18A 3.4904 no .
H17A H18B 3.5347 no .
H17B H18A 2.9341 no .
H17B H18B 2.4454 no .
H17B H18C 3.5450 no .
H17C H18A 2.3488 no .
H17C H18B 2.8267 no .
H17C H18C 3.4770 no .
H18A H1 3.0414 no .
H18B H24 3.2196 no .
H18B H1 3.3124 no .
H18C H24 3.0908 no .
H18C H26A 3.2031 no .
H18C H26C 3.2191 no .
H18C H1 1.8194 no .
H21 H27A 3.3107 no .
H21 H27B 2.2206 no .
H21 H27C 2.0365 no .
H21 H28B 3.4214 no .
H21 H31A 3.4590 no .
H21 H31B 2.2737 no .
H21 H31C 2.2650 no .
H21 H32A 3.5870 no .
H23 H24 2.3057 no .
H23 H30A 3.2408 no .
H23 H30B 2.2759 no .
H23 H32A 3.4590 no .
H23 H32C 2.4073 no .
H24 H1 3.4978 no .
H26A H27A 3.0024 no .
H26A H27B 2.5375 no .
H26A H28C 3.5662 no .
H26A H1 2.8574 no .
H26B H27A 2.3270 no .
H26B H27B 2.8072 no .
H26B H27C 3.4627 no .
H26B H28A 2.5965 no .
H26B H28C 3.0489 no .
H26B H1 3.5453 no .
H26C H27A 3.4729 no .
H26C H27B 3.5747 no .
H26C H28A 2.9378 no .
H26C H28B 3.5593 no .
H26C H28C 2.4683 no .
H26C H1 1.9767 no .
H27A H28A 2.4038 no .
H27A H28B 2.9974 no .
H27A H28C 3.5246 no .
H27B H28A 3.5144 no .
H27B H28B 3.5863 no .
H27C H28A 2.8557 no .
H27C H28B 2.5036 no .
H27C H28C 3.5680 no .
H27C H31B 3.5303 no .
H28C H1 3.3647 no .
H30A H31A 2.9169 no .
H30A H31B 3.5899 no .
H30A H31C 2.5324 no .
H30A H32B 3.5600 no .
H30A H32C 3.5973 no .
H30B H31A 3.5142 no .
H30B H31C 3.5959 no .
H30B H32A 3.5829 no .
H30B H32B 2.9180 no .
H30B H32C 2.5184 no .
H30C H31A 2.3973 no .
H30C H31B 3.5162 no .
H30C H31C 2.9588 no .
H30C H32A 3.5620 no .
H30C H32B 2.4677 no .
H30C H32C 3.0048 no .
H31A H32A 2.9670 no .
H31A H32B 2.5006 no .
H31A H32C 3.5795 no .
H31B H32A 2.4426 no .
H31B H32B 2.9212 no .
H31B H32C 3.5415 no .
H31C H32A 3.5498 no .
H31C H32B 3.5787 no .
C1 H12C 3.4279 no 3_666
C2 H12C 3.3002 no 3_666
C3 H12C 3.1036 no 3_666
C4 H12C 3.0162 no 3_666
C5 H12C 3.0097 no 3_666
C5 H30C 3.1747 no 3_566
C6 H12C 3.2160 no 3_666
C6 H30C 3.4284 no 3_566
C8 H10B 3.4680 no 3_656
C8 H10C 3.4351 no 3_656
C9 H17B 3.3660 no 1_545
C9 H31A 3.0458 no 3_556
C9 H31B 3.5817 no 3_556
C9 H32B 3.1973 no 3_556
C10 H8A 3.4285 no 3_656
C10 H8C 3.4537 no 3_656
C10 H14A 3.5484 no 1_545
C12 H16B 3.1470 no 3_666
C13 H8B 3.5255 no 4_555
C13 H17C 3.2809 no 4_565
C13 H28A 3.4874 no 4_555
C13 H28C 3.1742 no 4_555
C14 H8A 3.2104 no 3_666
C14 H9C 3.5858 no 1_565
C14 H10C 2.9822 no 1_565
C14 H16C 3.4066 no 4_565
C14 H31A 3.5486 no 3_566
C16 H10A 3.4389 no 4_554
C16 H12B 3.4184 no 3_666
C16 H14B 3.3552 no 4_564
C17 H8C 3.4354 no 1_565
C17 H9C 3.3281 no 1_565
C17 H13A 3.2722 no 4_564
C18 H27B 2.9930 no 2_555
C18 H27C 3.3117 no 2_555
C18 H30C 3.3872 no 3_566
C18 H31C 3.3579 no 2_555
C20 H32A 3.5833 no 3_556
C21 H27A 3.4441 no 2_555
C21 H32A 3.2204 no 3_556
C22 H27A 3.2207 no 2_555
C22 H32A 3.1765 no 3_556
C23 H26B 3.1822 no 4_555
C23 H27A 3.3612 no 2_555
C23 H30A 3.5804 no 3_566
C23 H30B 3.1262 no 3_566
C23 H32A 3.4640 no 3_556
C24 H26B 3.5629 no 4_555
C24 H30B 3.3271 no 3_566
C26 H23 3.2038 no 4_554
C26 H30A 3.4699 no 2_545
C27 H18A 3.4043 no 2_545
C27 H18B 3.2358 no 2_545
C27 H18C 3.3424 no 2_545
C27 H30A 3.4277 no 2_545
C28 H13C 3.1325 no 4_554
C28 H17C 3.2257 no 1_545
C28 H30A 3.4135 no 2_545
C28 H31C 3.4274 no 2_545
C28 H32B 3.4451 no 3_556
C30 H18B 3.0731 no 3_566
C30 H23 3.2841 no 3_566
C30 H24 3.3621 no 3_566
C30 H26B 3.5108 no 2_555
C30 H27A 3.3342 no 2_555
C30 H28A 3.4155 no 2_555
C31 H9B 3.2273 no 3_556
C31 H9C 3.4136 no 3_556
C31 H14C 3.4296 no 3_566
C31 H16C 3.4865 no 2_545
C31 H18A 3.0863 no 2_545
C31 H28A 3.4144 no 2_555
C32 H9A 3.5892 no 3_556
C32 H18B 3.5963 no 3_566
C32 H28B 3.1255 no 3_556
C32 H32A 3.3053 no 3_556
H3 H12C 3.5783 no 3_666
H5 H9C 3.2329 no 1_565
H5 H12C 3.4317 no 3_666
H5 H30C 3.0617 no 3_566
H8A C10 3.4285 no 3_656
H8A C14 3.2104 no 3_666
H8A H10B 3.2355 no 3_656
H8A H10C 2.7848 no 3_656
H8A H12B 3.4700 no 3_666
H8A H12C 3.3856 no 3_666
H8A H14A 2.6824 no 3_666
H8A H14B 2.8537 no 3_666
H8B C13 3.5255 no 4_554
H8B H13A 3.0298 no 4_554
H8B H13B 3.1213 no 4_554
H8C C10 3.4537 no 3_656
H8C C17 3.4354 no 1_545
H8C H10B 2.8299 no 3_656
H8C H10C 3.2263 no 3_656
H8C H13A 3.4658 no 4_554
H8C H14A 3.5505 no 1_545
H8C H17A 2.8820 no 1_545
H8C H17B 3.3301 no 1_545
H8C H17C 3.5699 no 1_545
H9A C32 3.5892 no 3_556
H9A H17B 3.3435 no 1_545
H9A H31A 3.4919 no 3_556
H9A H32A 3.4154 no 3_556
H9A H32B 2.8850 no 3_556
H9B C31 3.2273 no 3_556
H9B H31A 2.6997 no 3_556
H9B H31B 2.8777 no 3_556
H9B H32A 3.4561 no 3_556
H9B H32B 3.2654 no 3_556
H9C C14 3.5858 no 1_545
H9C C17 3.3281 no 1_545
H9C C31 3.4136 no 3_556
H9C H5 3.2329 no 1_545
H9C H14A 3.4175 no 1_545
H9C H14C 2.9128 no 1_545
H9C H17A 3.3892 no 1_545
H9C H17B 2.5625 no 1_545
H9C H31A 2.5654 no 3_556
H9C H31B 3.5204 no 3_556
H9C H32B 2.9161 no 3_556
H10A C16 3.4389 no 4_555
H10A H16A 3.0741 no 4_555
H10A H16B 3.5755 no 4_555
H10A H16C 3.1264 no 4_555
H10B C8 3.4680 no 3_656
H10B H8A 3.2355 no 3_656
H10B H8C 2.8299 no 3_656
H10B H10B 3.5735 no 3_656
H10B H10C 3.1168 no 3_656
H10B H14A 3.0693 no 3_666
H10C C8 3.4351 no 3_656
H10C C14 2.9822 no 1_545
H10C H8A 2.7848 no 3_656
H10C H8C 3.2263 no 3_656
H10C H10B 3.1168 no 3_656
H10C H10C 3.4323 no 3_656
H10C H14A 2.5751 no 1_545
H10C H14B 2.9349 no 1_545
H10C H14C 2.9402 no 1_545
H12A H16B 2.8815 no 3_666
H12A H17A 3.2629 no 3_666
H12B C16 3.4184 no 3_666
H12B H8A 3.4700 no 3_666
H12B H16A 3.3204 no 3_666
H12B H16B 2.7077 no 3_666
H12C C1 3.4279 no 3_666
H12C C2 3.3002 no 3_666
H12C C3 3.1036 no 3_666
H12C C4 3.0162 no 3_666
H12C C5 3.0097 no 3_666
H12C C6 3.2160 no 3_666
H12C H3 3.5783 no 3_666
H12C H5 3.4317 no 3_666
H12C H8A 3.3856 no 3_666
H12C H12C 2.9779 no 3_666
H12C H16B 3.3689 no 3_666
H13A C17 3.2722 no 4_565
H13A H8B 3.0298 no 4_555
H13A H8C 3.4658 no 4_555
H13A H17A 3.0955 no 4_565
H13A H17C 2.5786 no 4_565
H13A H28C 3.1231 no 4_555
H13B H8B 3.1213 no 4_555
H13B H26C 3.1834 no 4_555
H13B H28C 3.1488 no 4_555
H13C C28 3.1325 no 4_555
H13C H17C 3.1152 no 4_565
H13C H26B 3.4622 no 4_555
H13C H26C 3.3501 no 4_555
H13C H28A 2.6602 no 4_555
H13C H28C 2.7300 no 4_555
H13C H30A 3.2725 no 3_566
H13C H30C 3.5167 no 3_566
H13C H31A 3.5608 no 3_566
H13C H31C 3.3813 no 3_566
H14A C10 3.5484 no 1_565
H14A H8A 2.6824 no 3_666
H14A H8C 3.5505 no 1_565
H14A H9C 3.4175 no 1_565
H14A H10B 3.0693 no 3_666
H14A H10C 2.5751 no 1_565
H14B C16 3.3552 no 4_565
H14B H8A 2.8537 no 3_666
H14B H10C 2.9349 no 1_565
H14B H16B 2.9751 no 4_565
H14B H16C 2.8311 no 4_565
H14C C31 3.4296 no 3_566
H14C H9C 2.9128 no 1_565
H14C H10C 2.9402 no 1_565
H14C H16C 3.0782 no 4_565
H14C H30C 3.4003 no 3_566
H14C H31A 2.5807 no 3_566
H14C H31C 3.4665 no 3_566
H16A H10A 3.0741 no 4_554
H16A H12B 3.3204 no 3_666
H16B C12 3.1470 no 3_666
H16B H10A 3.5755 no 4_554
H16B H12A 2.8815 no 3_666
H16B H12B 2.7077 no 3_666
H16B H12C 3.3689 no 3_666
H16B H14B 2.9751 no 4_564
H16C C14 3.4066 no 4_564
H16C C31 3.4865 no 2_555
H16C H10A 3.1264 no 4_554
H16C H14B 2.8311 no 4_564
H16C H14C 3.0782 no 4_564
H16C H31A 3.2035 no 2_555
H16C H31B 3.4764 no 2_555
H16C H31C 3.2075 no 2_555
H17A H8C 2.8820 no 1_565
H17A H9C 3.3892 no 1_565
H17A H12A 3.2629 no 3_666
H17A H13A 3.0955 no 4_564
H17B C9 3.3660 no 1_565
H17B H8C 3.3301 no 1_565
H17B H9A 3.3435 no 1_565
H17B H9C 2.5625 no 1_565
H17B H28B 3.4817 no 1_565
H17B H28C 3.5245 no 1_565
H17B H30C 2.9448 no 3_566
H17B H31A 3.5692 no 3_566
H17B H32B 2.9026 no 3_566
H17C C13 3.2809 no 4_564
H17C C28 3.2257 no 1_565
H17C H8C 3.5699 no 1_565
H17C H13A 2.5786 no 4_564
H17C H13C 3.1152 no 4_564
H17C H28A 3.1703 no 1_565
H17C H28B 3.1374 no 1_565
H17C H28C 2.8335 no 1_565
H17C H31C 3.5180 no 2_555
H18A C27 3.4043 no 2_555
H18A C31 3.0863 no 2_555
H18A H21 2.9603 no 2_555
H18A H27B 2.7896 no 2_555
H18A H27C 3.1583 no 2_555
H18A H28A 3.3353 no 1_565
H18A H28B 3.2995 no 1_565
H18A H31A 3.5034 no 2_555
H18A H31B 2.9885 no 2_555
H18A H31C 2.3923 no 2_555
H18B C27 3.2358 no 2_555
H18B C30 3.0731 no 3_566
H18B C32 3.5963 no 3_566
H18B H27A 3.3088 no 2_555
H18B H27B 2.6140 no 2_555
H18B H27C 3.2953 no 2_555
H18B H28B 3.5032 no 1_565
H18B H30B 2.7771 no 3_566
H18B H30C 2.5131 no 3_566
H18B H32B 3.0763 no 3_566
H18B H32C 3.4079 no 3_566
H18C C27 3.3424 no 2_555
H18C H27A 3.4806 no 2_555
H18C H27B 3.0845 no 2_555
H18C H27C 2.9337 no 2_555
H21 H18A 2.9603 no 2_545
H21 H32A 3.5401 no 3_556
H23 C26 3.2038 no 4_555
H23 C30 3.2841 no 3_566
H23 H26A 3.1694 no 4_555
H23 H26B 2.4138 no 4_555
H23 H27A 3.1385 no 4_555
H23 H27B 3.5934 no 4_555
H23 H30A 2.9398 no 3_566
H23 H30B 2.7861 no 3_566
H24 C30 3.3621 no 3_566
H24 H26B 3.1754 no 4_555
H24 H30A 3.2614 no 3_566
H24 H30B 3.1343 no 3_566
H24 H30C 3.1254 no 3_566
H26A H23 3.1694 no 4_554
H26A H27C 2.9875 no 2_555
H26A H31B 3.3374 no 2_555
H26A H32C 2.9638 no 4_554
H26B C23 3.1822 no 4_554
H26B C24 3.5629 no 4_554
H26B C30 3.5108 no 2_545
H26B H13C 3.4622 no 4_554
H26B H23 2.4138 no 4_554
H26B H24 3.1754 no 4_554
H26B H30A 2.6279 no 2_545
H26B H32C 3.4182 no 4_554
H26C H13B 3.1834 no 4_554
H26C H13C 3.3501 no 4_554
H27A C21 3.4441 no 2_545
H27A C22 3.2207 no 2_545
H27A C23 3.3612 no 2_545
H27A C30 3.3342 no 2_545
H27A H18B 3.3088 no 2_545
H27A H18C 3.4806 no 2_545
H27A H23 3.1385 no 4_554
H27A H30A 2.5546 no 2_545
H27A H30B 3.4600 no 2_545
H27A H30B 3.0718 no 4_554
H27B C18 2.9930 no 2_545
H27B H18A 2.7896 no 2_545
H27B H18B 2.6140 no 2_545
H27B H18C 3.0845 no 2_545
H27B H23 3.5934 no 4_554
H27B H28B 3.4445 no 2_555
H27B H30B 3.3151 no 4_554
H27B H32C 2.9903 no 4_554
H27C C18 3.3117 no 2_545
H27C H18A 3.1583 no 2_545
H27C H18B 3.2953 no 2_545
H27C H18C 2.9337 no 2_545
H27C H26A 2.9875 no 2_545
H28A C13 3.4874 no 4_554
H28A C30 3.4155 no 2_545
H28A C31 3.4144 no 2_545
H28A H13C 2.6602 no 4_554
H28A H17C 3.1703 no 1_545
H28A H18A 3.3353 no 1_545
H28A H30A 2.5376 no 2_545
H28A H31C 2.5456 no 2_545
H28B C32 3.1255 no 3_556
H28B H17B 3.4817 no 1_545
H28B H17C 3.1374 no 1_545
H28B H18A 3.2995 no 1_545
H28B H18B 3.5032 no 1_545
H28B H27B 3.4445 no 2_545
H28B H31C 3.5498 no 2_545
H28B H32A 3.3451 no 3_556
H28B H32B 2.5847 no 3_556
H28B H32C 2.9747 no 3_556
H28C C13 3.1742 no 4_554
H28C H13A 3.1231 no 4_554
H28C H13B 3.1488 no 4_554
H28C H13C 2.7300 no 4_554
H28C H17B 3.5245 no 1_545
H28C H17C 2.8335 no 1_545
H28C H32B 3.5248 no 3_556
H30A C23 3.5804 no 3_566
H30A C26 3.4699 no 2_555
H30A C27 3.4277 no 2_555
H30A C28 3.4135 no 2_555
H30A H13C 3.2725 no 3_566
H30A H23 2.9398 no 3_566
H30A H24 3.2614 no 3_566
H30A H26B 2.6279 no 2_555
H30A H27A 2.5546 no 2_555
H30A H28A 2.5376 no 2_555
H30B C23 3.1262 no 3_566
H30B C24 3.3271 no 3_566
H30B H18B 2.7771 no 3_566
H30B H23 2.7861 no 3_566
H30B H24 3.1343 no 3_566
H30B H27A 3.4600 no 2_555
H30B H27A 3.0718 no 4_555
H30B H27B 3.3151 no 4_555
H30B H30B 3.2731 no 3_566
H30C C5 3.1747 no 3_566
H30C C6 3.4284 no 3_566
H30C C18 3.3872 no 3_566
H30C H5 3.0617 no 3_566
H30C H13C 3.5167 no 3_566
H30C H14C 3.4003 no 3_566
H30C H17B 2.9448 no 3_566
H30C H18B 2.5131 no 3_566
H30C H24 3.1254 no 3_566
H31A C9 3.0458 no 3_556
H31A C14 3.5486 no 3_566
H31A H9A 3.4919 no 3_556
H31A H9B 2.6997 no 3_556
H31A H9C 2.5654 no 3_556
H31A H13C 3.5608 no 3_566
H31A H14C 2.5807 no 3_566
H31A H16C 3.2035 no 2_545
H31A H17B 3.5692 no 3_566
H31A H18A 3.5034 no 2_545
H31B C9 3.5817 no 3_556
H31B H9B 2.8777 no 3_556
H31B H9C 3.5204 no 3_556
H31B H16C 3.4764 no 2_545
H31B H18A 2.9885 no 2_545
H31B H26A 3.3374 no 2_545
H31C C18 3.3579 no 2_545
H31C C28 3.4274 no 2_555
H31C H13C 3.3813 no 3_566
H31C H14C 3.4665 no 3_566
H31C H16C 3.2075 no 2_545
H31C H17C 3.5180 no 2_545
H31C H18A 2.3923 no 2_545
H31C H28A 2.5456 no 2_555
H31C H28B 3.5498 no 2_555
H32A C20 3.5833 no 3_556
H32A C21 3.2204 no 3_556
H32A C22 3.1765 no 3_556
H32A C23 3.4640 no 3_556
H32A C32 3.3053 no 3_556
H32A H9A 3.4154 no 3_556
H32A H9B 3.4561 no 3_556
H32A H21 3.5401 no 3_556
H32A H28B 3.3451 no 3_556
H32A H32A 2.5724 no 3_556
H32A H32C 3.3700 no 3_556
H32B C9 3.1973 no 3_556
H32B C28 3.4451 no 3_556
H32B H9A 2.8850 no 3_556
H32B H9B 3.2654 no 3_556
H32B H9C 2.9161 no 3_556
H32B H17B 2.9026 no 3_566
H32B H18B 3.0763 no 3_566
H32B H28B 2.5847 no 3_556
H32B H28C 3.5248 no 3_556
H32C H18B 3.4079 no 3_566
H32C H26A 2.9638 no 4_555
H32C H26B 3.4182 no 4_555
H32C H27B 2.9903 no 4_555
H32C H28B 2.9747 no 3_556
H32C H32A 3.3700 no 3_556

loop_
_geom_torsion_atom_site_label_1
_geom_torsion_atom_site_label_2
_geom_torsion_atom_site_label_3
_geom_torsion_atom_site_label_4
_geom_torsion
_geom_torsion_publ_flag
C1 P1 C19 C20 179.84(15) no
C1 P1 C19 C24 -1.92(17) no
C19 P1 C1 C2 88.79(16) no
C19 P1 C1 C6 -88.08(16) no
P1 C1 C2 C3 -168.30(13) no
P1 C1 C2 C7 14.6(3) no
P1 C1 C6 C5 168.88(13) no
P1 C1 C6 C15 -13.3(3) no
C2 C1 C6 C5 -8.0(3) no
C2 C1 C6 C15 169.83(17) no
C6 C1 C2 C3 8.6(3) no
C6 C1 C2 C7 -168.42(18) no
C1 C2 C3 C4 -2.9(3) no
C1 C2 C7 C8 56.4(3) no
C1 C2 C7 C9 -68.8(3) no
C1 C2 C7 C10 173.01(19) no
C3 C2 C7 C8 -120.7(2) no
C3 C2 C7 C9 114.1(2) no
C3 C2 C7 C10 -4.1(3) no
C7 C2 C3 C4 174.36(18) no
C2 C3 C4 C5 -3.5(3) no
C2 C3 C4 C11 177.95(18) no
C3 C4 C5 C6 4.2(3) no
C3 C4 C11 C12 57.2(3) no
C3 C4 C11 C13 -64.8(3) no
C3 C4 C11 C14 176.27(17) no
C5 C4 C11 C12 -121.3(2) no
C5 C4 C11 C13 116.7(2) no
C5 C4 C11 C14 -2.2(3) no
C11 C4 C5 C6 -177.27(17) no
C4 C5 C6 C1 1.5(3) no
C4 C5 C6 C15 -176.52(17) no
C1 C6 C15 C16 -57.2(3) no
C1 C6 C15 C17 -174.19(18) no
C1 C6 C15 C18 67.7(3) no
C5 C6 C15 C16 120.65(19) no
C5 C6 C15 C17 3.7(3) no
C5 C6 C15 C18 -114.4(2) no
P1 C19 C20 C21 178.83(13) no
P1 C19 C20 C25 1.3(3) no
P1 C19 C24 C23 -178.01(14) no
C20 C19 C24 C23 0.3(3) no
C24 C19 C20 C21 0.6(3) no
C24 C19 C20 C25 -176.94(17) no
C19 C20 C21 C22 -1.1(3) no
C19 C20 C25 C26 -55.3(3) no
C19 C20 C25 C27 -174.42(17) no
C19 C20 C25 C28 67.0(3) no
C21 C20 C25 C26 127.23(18) no
C21 C20 C25 C27 8.1(3) no
C21 C20 C25 C28 -110.48(19) no
C25 C20 C21 C22 176.61(16) no
C20 C21 C22 C23 0.6(3) no
C20 C21 C22 C29 -178.80(17) no
C21 C22 C23 C24 0.4(3) no
C21 C22 C29 C30 -125.10(19) no
C21 C22 C29 C31 -4.5(3) no
C21 C22 C29 C32 115.59(19) no
C23 C22 C29 C30 55.6(3) no
C23 C22 C29 C31 176.19(16) no
C23 C22 C29 C32 -63.8(3) no
C29 C22 C23 C24 179.79(16) no
C22 C23 C24 C19 -0.9(4) no
